data_4100604
loop_
_publ_author_name
'Zhang, Jie-Peng'
'Lin, Yan-Yong'
'Huang, Xiao-Chun'
'Chen, Xiao-Ming'

_publ_section_title
;
Copper(I) 1,2,4-Triazolates and Related Complexes:
Studies of the Solvothermal Ligand Reactions, Network
Topologies, and Photoluminescence Properties
;
_journal_name_full 'Journal of the American Chemical Society'
_journal_paper_doi 10.1021/ja042222t
_journal_year 2005
_chemical_formula_sum 'C60 H44 Cu4 N22 O6'
_chemical_formula_weight 1423.33
_space_group_IT_number 2
_symmetry_cell_setting triclinic
_symmetry_space_group_name_Hall '-P 1'
_symmetry_space_group_name_H-M 'P -1'
_cell_angle_alpha 67.5390(10)
_cell_angle_beta 71.2250(10)
_cell_angle_gamma 67.0000(10)
_cell_formula_units_Z 1
_cell_length_a 10.4237(9)
_cell_length_b 12.6458(10)
_cell_length_c 13.6176(11)
_cell_measurement_temperature 293(2)
_cell_volume 1495.2(2)
_diffrn_ambient_temperature 293(2)
_exptl_crystal_density_diffrn 1.581
_cod_database_code 4100604

loop_
_symmetry_equiv_pos_as_xyz
'x, y, z'
'-x, -y, -z'

loop_
_atom_site_label
_atom_site_type_symbol
_atom_site_fract_x
_atom_site_fract_y
_atom_site_fract_z
_atom_site_U_iso_or_equiv
_atom_site_adp_type
_atom_site_occupancy
_atom_site_symmetry_multiplicity
_atom_site_calc_flag
_atom_site_refinement_flags
_atom_site_disorder_assembly
_atom_site_disorder_group
Cu1 Cu 0.15901(4) 0.26489(4) 0.31658(3) 0.03814(15) Uani 1 1 d . . .
Cu2 Cu 0.05836(5) 0.64210(4) 0.23724(4) 0.05208(17) Uani 1 1 d . . .
C1 C 0.0785(3) 0.3254(3) 0.5196(3) 0.0331(7) Uani 1 1 d . . .
C2 C 0.1988(4) 0.3727(3) 0.4751(3) 0.0381(8) Uani 1 1 d . . .
C3 C 0.2341(4) 0.4283(3) 0.5293(3) 0.0464(9) Uani 1 1 d . . .
H3A H 0.1805 0.4376 0.5964 0.056 Uiso 1 1 calc R . .
C4 C 0.3500(5) 0.4686(4) 0.4803(4) 0.0605(11) Uani 1 1 d . . .
H4A H 0.3761 0.5060 0.5146 0.073 Uiso 1 1 calc R . .
C5 C 0.4281(5) 0.4545(4) 0.3813(4) 0.0622(12) Uani 1 1 d . . .
H5A H 0.5075 0.4812 0.3478 0.075 Uiso 1 1 calc R . .
C6 C 0.3855(4) 0.3996(4) 0.3331(3) 0.0544(10) Uani 1 1 d . . .
H6A H 0.4379 0.3904 0.2657 0.065 Uiso 1 1 calc R . .
C7 C -0.1026(4) 0.2739(3) 0.6148(3) 0.0356(8) Uani 1 1 d . . .
C8 C -0.2241(4) 0.2603(3) 0.7061(3) 0.0388(8) Uani 1 1 d . . .
C9 C -0.3271(4) 0.2170(4) 0.7081(3) 0.0550(10) Uani 1 1 d . . .
H9A H -0.3221 0.1913 0.6511 0.066 Uiso 1 1 calc R . .
C10 C -0.4377(5) 0.2124(5) 0.7964(4) 0.0714(13) Uani 1 1 d . . .
H10A H -0.5080 0.1822 0.8001 0.086 Uiso 1 1 calc R . .
C11 C -0.4447(5) 0.2520(5) 0.8786(4) 0.0728(14) Uani 1 1 d . . .
H11A H -0.5202 0.2507 0.9381 0.087 Uiso 1 1 calc R . .
C12 C -0.3376(5) 0.2939(4) 0.8716(3) 0.0571(11) Uani 1 1 d . . .
H12A H -0.3420 0.3204 0.9280 0.069 Uiso 1 1 calc R . .
C13 C -0.0577(4) 0.3950(3) 0.1859(3) 0.0364(8) Uani 1 1 d . . .
C14 C -0.0689(4) 0.2745(3) 0.2066(3) 0.0392(8) Uani 1 1 d . . .
C15 C -0.1594(4) 0.2569(4) 0.1632(3) 0.0521(10) Uani 1 1 d . . .
H15A H -0.2165 0.3211 0.1183 0.063 Uiso 1 1 calc R . .
C16 C -0.1625(5) 0.1409(4) 0.1886(4) 0.0614(11) Uani 1 1 d . . .
H16A H -0.2230 0.1260 0.1615 0.074 Uiso 1 1 calc R . .
C17 C -0.0755(5) 0.0480(4) 0.2540(3) 0.0572(11) Uani 1 1 d . . .
H17A H -0.0756 -0.0306 0.2713 0.069 Uiso 1 1 calc R . .
C18 C 0.0113(4) 0.0733(3) 0.2934(3) 0.0490(10) Uani 1 1 d . . .
H18A H 0.0696 0.0099 0.3379 0.059 Uiso 1 1 calc R . .
C19 C -0.0832(4) 0.5777(3) 0.1350(3) 0.0348(8) Uani 1 1 d . . .
C20 C -0.1259(4) 0.7084(3) 0.0859(3) 0.0362(8) Uani 1 1 d . . .
C21 C -0.2062(4) 0.7661(3) 0.0054(3) 0.0432(8) Uani 1 1 d . . .
H21A H -0.2337 0.7223 -0.0212 0.052 Uiso 1 1 calc R . .
C22 C -0.2440(5) 0.8895(4) -0.0338(3) 0.0557(10) Uani 1 1 d . . .
H22A H -0.2996 0.9308 -0.0863 0.067 Uiso 1 1 calc R . .
C23 C -0.1986(5) 0.9512(4) 0.0058(4) 0.0641(12) Uani 1 1 d . . .
H23A H -0.2237 1.0346 -0.0191 0.077 Uiso 1 1 calc R . .
C24 C -0.1156(5) 0.8873(3) 0.0828(3) 0.0585(11) Uani 1 1 d . . .
H24A H -0.0831 0.9296 0.1075 0.070 Uiso 1 1 calc R . .
C25 C 0.2684(5) 0.0188(3) 0.4728(3) 0.0554(10) Uani 1 1 d . . .
H25A H 0.1815 0.0370 0.5202 0.067 Uiso 1 1 calc R . .
C26 C 0.3685(6) -0.0902(4) 0.5042(4) 0.0710(13) Uani 1 1 d . . .
H26A H 0.3496 -0.1454 0.5713 0.085 Uiso 1 1 calc R . .
C27 C 0.4970(6) -0.1158(4) 0.4344(4) 0.0743(14) Uani 1 1 d . . .
H27A H 0.5666 -0.1889 0.4542 0.089 Uiso 1 1 calc R . .
C28 C 0.5230(4) -0.0338(4) 0.3353(4) 0.0617(12) Uani 1 1 d . . .
H28A H 0.6102 -0.0498 0.2876 0.074 Uiso 1 1 calc R . .
C29 C 0.4158(4) 0.0736(3) 0.3081(3) 0.0423(8) Uani 1 1 d . . .
C30 C 0.4303(4) 0.1699(4) 0.1997(3) 0.0472(9) Uani 1 1 d . . .
N1 N 0.0424(3) 0.2780(2) 0.4629(2) 0.0382(7) Uani 1 1 d . . .
N2 N -0.0754(3) 0.2437(2) 0.5244(2) 0.0380(7) Uani 1 1 d . . .
N3 N -0.0112(3) 0.3239(2) 0.6164(2) 0.0355(6) Uani 1 1 d . . .
N4 N 0.2736(3) 0.3589(3) 0.3775(2) 0.0428(7) Uani 1 1 d . . .
N5 N -0.2270(3) 0.2986(3) 0.7873(2) 0.0435(7) Uani 1 1 d . . .
N6 N 0.0281(3) 0.4068(2) 0.2327(2) 0.0350(6) Uani 1 1 d . . .
N7 N 0.0124(3) 0.5271(2) 0.1996(2) 0.0348(6) Uani 1 1 d . . .
N8 N -0.1300(3) 0.4990(2) 0.1237(2) 0.0389(7) Uani 1 1 d . . .
N9 N 0.0168(3) 0.1847(3) 0.2711(2) 0.0418(7) Uani 1 1 d . . .
N10 N -0.0790(3) 0.7671(3) 0.1242(2) 0.0460(7) Uani 1 1 d . . .
N11 N 0.2912(3) 0.0996(3) 0.3766(2) 0.0407(7) Uani 1 1 d . . .
O1 O 0.3177(3) 0.2599(2) 0.18676(18) 0.0467(6) Uani 1 1 d . . .
O2 O 0.5429(3) 0.1549(3) 0.1347(2) 0.0803(10) Uani 1 1 d . . .
O1W O 0.3948(15) 0.5035(13) 0.0238(13) 0.100(5) Uani 0.30 1 d P A 1
H1WA H 0.4701 0.4844 0.0531 0.150 Uiso 0.30 1 d PR A 1
H1WB H 0.4076 0.4990 -0.0591 0.150 Uiso 1 1 d R A 1
O2W O 0.3338(7) 0.4787(5) 0.0079(5) 0.0949(17) Uani 0.70 1 d P B 2
H2WA H 0.2561 0.4809 -0.0459 0.142 Uiso 0.70 1 d PR B 2

loop_
_atom_site_aniso_label
_atom_site_aniso_U_11
_atom_site_aniso_U_22
_atom_site_aniso_U_33
_atom_site_aniso_U_23
_atom_site_aniso_U_13
_atom_site_aniso_U_12
Cu1 0.0412(3) 0.0366(2) 0.0345(2) -0.01070(19) -0.01423(18) -0.00424(19)
Cu2 0.0673(4) 0.0550(3) 0.0532(3) -0.0217(2) -0.0282(2) -0.0199(3)
C1 0.0359(19) 0.0288(17) 0.0384(19) -0.0106(14) -0.0183(14) -0.0045(14)
C2 0.041(2) 0.0321(17) 0.043(2) -0.0085(15) -0.0189(15) -0.0061(15)
C3 0.047(2) 0.049(2) 0.053(2) -0.0196(18) -0.0180(17) -0.0139(18)
C4 0.056(3) 0.065(3) 0.079(3) -0.024(2) -0.026(2) -0.024(2)
C5 0.053(3) 0.073(3) 0.070(3) -0.013(2) -0.014(2) -0.035(2)
C6 0.051(2) 0.059(3) 0.050(2) -0.006(2) -0.0138(19) -0.021(2)
C7 0.040(2) 0.0347(18) 0.0381(19) -0.0128(15) -0.0143(15) -0.0108(15)
C8 0.040(2) 0.0414(19) 0.0400(19) -0.0130(16) -0.0129(15) -0.0127(16)
C9 0.058(3) 0.068(3) 0.054(2) -0.023(2) -0.011(2) -0.030(2)
C10 0.062(3) 0.101(4) 0.069(3) -0.030(3) -0.007(2) -0.045(3)
C11 0.060(3) 0.105(4) 0.057(3) -0.029(3) 0.003(2) -0.035(3)
C12 0.061(3) 0.074(3) 0.041(2) -0.024(2) -0.0078(19) -0.021(2)
C13 0.040(2) 0.0381(19) 0.0368(18) -0.0129(16) -0.0132(15) -0.0116(16)
C14 0.045(2) 0.0370(19) 0.0406(19) -0.0111(16) -0.0145(16) -0.0129(16)
C15 0.055(3) 0.049(2) 0.061(3) -0.015(2) -0.027(2) -0.0149(19)
C16 0.070(3) 0.060(3) 0.077(3) -0.024(2) -0.029(2) -0.029(2)
C17 0.083(3) 0.043(2) 0.058(3) -0.014(2) -0.023(2) -0.026(2)
C18 0.066(3) 0.035(2) 0.048(2) -0.0078(17) -0.0187(19) -0.0168(18)
C19 0.0354(19) 0.0337(18) 0.0352(18) -0.0115(15) -0.0143(14) -0.0033(15)
C20 0.0375(19) 0.0387(19) 0.0343(18) -0.0140(15) -0.0106(14) -0.0077(15)
C21 0.047(2) 0.043(2) 0.041(2) -0.0098(17) -0.0180(16) -0.0105(17)
C22 0.065(3) 0.049(2) 0.051(2) -0.0029(19) -0.033(2) -0.010(2)
C23 0.088(3) 0.033(2) 0.068(3) -0.007(2) -0.035(2) -0.008(2)
C24 0.088(3) 0.039(2) 0.057(3) -0.0152(19) -0.032(2) -0.013(2)
C25 0.067(3) 0.041(2) 0.047(2) -0.0051(19) -0.018(2) -0.008(2)
C26 0.090(4) 0.049(3) 0.067(3) -0.005(2) -0.034(3) -0.012(3)
C27 0.084(4) 0.042(2) 0.094(4) -0.016(3) -0.052(3) 0.007(2)
C28 0.046(2) 0.061(3) 0.078(3) -0.030(3) -0.027(2) 0.005(2)
C29 0.043(2) 0.047(2) 0.047(2) -0.0227(17) -0.0216(16) -0.0051(17)
C30 0.046(2) 0.062(2) 0.041(2) -0.0219(19) -0.0136(17) -0.013(2)
N1 0.0435(17) 0.0401(16) 0.0371(16) -0.0156(13) -0.0123(13) -0.0116(13)
N2 0.0429(17) 0.0419(16) 0.0378(16) -0.0142(13) -0.0131(13) -0.0154(13)
N3 0.0407(16) 0.0358(15) 0.0369(15) -0.0140(12) -0.0148(12) -0.0098(13)
N4 0.0451(18) 0.0445(17) 0.0409(17) -0.0075(14) -0.0148(14) -0.0159(14)
N5 0.0472(18) 0.0469(18) 0.0403(17) -0.0156(14) -0.0111(14) -0.0141(14)
N6 0.0405(16) 0.0343(15) 0.0362(15) -0.0111(12) -0.0172(12) -0.0090(13)
N7 0.0389(16) 0.0316(15) 0.0387(15) -0.0133(12) -0.0159(12) -0.0064(12)
N8 0.0436(18) 0.0374(16) 0.0442(17) -0.0109(14) -0.0230(13) -0.0107(13)
N9 0.0503(19) 0.0388(16) 0.0397(17) -0.0120(14) -0.0153(14) -0.0118(14)
N10 0.062(2) 0.0376(16) 0.0463(18) -0.0140(14) -0.0238(15) -0.0117(15)
N11 0.0456(18) 0.0373(16) 0.0395(17) -0.0111(13) -0.0190(13) -0.0049(13)
O1 0.0465(15) 0.0527(16) 0.0342(13) -0.0099(12) -0.0135(11) -0.0068(13)
O2 0.0500(19) 0.107(3) 0.0551(19) -0.0229(17) -0.0009(15) -0.0031(17)
O1W 0.089(11) 0.105(10) 0.153(13) -0.073(10) -0.044(9) -0.028(8)
O2W 0.108(5) 0.091(4) 0.090(4) -0.012(3) -0.043(3) -0.030(4)

loop_
_geom_bond_atom_site_label_1
_geom_bond_atom_site_label_2
_geom_bond_distance
_geom_bond_site_symmetry_2
_geom_bond_publ_flag
Cu1 N6 1.978(3) . ?
Cu1 O1 1.997(2) . ?
Cu1 N1 2.003(3) . ?
Cu1 N11 2.026(3) . ?
Cu1 N9 2.420(3) . ?
Cu1 N4 2.456(3) . ?
Cu2 N7 1.970(3) . ?
Cu2 N5 2.056(3) 2_566 ?
Cu2 N3 2.063(3) 2_566 ?
Cu2 N10 2.171(3) . ?
C1 N3 1.347(4) . ?
C1 N1 1.347(4) . ?
C1 C2 1.455(5) . ?
C2 N4 1.345(4) . ?
C2 C3 1.395(5) . ?
C3 C4 1.366(5) . ?
C4 C5 1.370(6) . ?
C5 C6 1.372(6) . ?
C6 N4 1.330(5) . ?
C7 N2 1.338(4) . ?
C7 N3 1.344(4) . ?
C7 C8 1.473(5) . ?
C8 N5 1.354(4) . ?
C8 C9 1.372(5) . ?
C9 C10 1.373(5) . ?
C10 C11 1.363(6) . ?
C11 C12 1.376(6) . ?
C12 N5 1.341(5) . ?
C13 N6 1.332(4) . ?
C13 N8 1.342(4) . ?
C13 C14 1.484(4) . ?
C14 N9 1.345(5) . ?
C14 C15 1.382(5) . ?
C15 C16 1.383(5) . ?
C16 C17 1.372(6) . ?
C17 C18 1.371(6) . ?
C18 N9 1.343(4) . ?
C19 N8 1.341(4) . ?
C19 N7 1.346(4) . ?
C19 C20 1.465(5) . ?
C20 N10 1.344(4) . ?
C20 C21 1.391(5) . ?
C21 C22 1.377(5) . ?
C22 C23 1.377(6) . ?
C23 C24 1.375(6) . ?
C24 N10 1.343(5) . ?
C25 N11 1.335(5) . ?
C25 C26 1.373(6) . ?
C26 C27 1.370(7) . ?
C27 C28 1.373(6) . ?
C28 C29 1.388(5) . ?
C29 N11 1.336(4) . ?
C29 C30 1.520(5) . ?
C30 O2 1.218(4) . ?
C30 O1 1.280(4) . ?
N1 N2 1.369(4) . ?
N3 Cu2 2.063(3) 2_566 ?
N5 Cu2 2.056(3) 2_566 ?
N6 N7 1.368(3) . ?
